data_4125129
loop_
_publ_author_name
'Lahive, Ciaran W.'
'Deuss, Peter J.'
'Lancefield, Christopher S.'
'Sun, Zhuohua'
'Cordes, David B.'
'Young, Claire M.'
'Tran, Fanny'
'Slawin, Alexandra M. Z.'
'de Vries, Johannes G.'
'Kamer, Paul C. J.'
'Westwood, Nicholas J.'
'Barta, Katalin'

_publ_section_title
;
 Advanced Model Compounds for Understanding Acid-Catalyzed Lignin
 Depolymerization: Identification of Renewable Aromatics and a
 Lignin-Derived Solvent.
;
_journal_issue 28
_journal_name_full 'Journal of the American Chemical Society'
_journal_page_first 8900
_journal_page_last 8911
_journal_paper_doi 10.1021/jacs.6b04144
_journal_volume 138
_journal_year 2016
_chemical_formula_moiety 'C20 H20 O7'
_chemical_formula_sum 'C20 H20 O7'
_chemical_formula_weight 372.37
_space_group_crystal_system monoclinic
_space_group_IT_number 14
_space_group_name_Hall '-P 2ybc'
_space_group_name_H-M_alt 'P 1 21/c 1'
_symmetry_space_group_name_Hall '-P 2ybc'
_symmetry_space_group_name_H-M 'P 1 21/c 1'
_atom_sites_solution_hydrogens geom
_atom_sites_solution_primary direct
_atom_sites_solution_secondary difmap
_audit_creation_date 2016-02-05
_audit_creation_method 'by CrystalStructure 4.1'
_cell_angle_alpha 90.0000
_cell_angle_beta 97.903(3)
_cell_angle_gamma 90.0000
_cell_formula_units_Z 4
_cell_length_a 8.6085(10)
_cell_length_b 26.787(3)
_cell_length_c 7.8482(9)
_cell_measurement_reflns_used 5522
_cell_measurement_temperature 173
_cell_measurement_theta_max 25.40
_cell_measurement_theta_min 1.50
_cell_volume 1792.6(4)
_computing_cell_refinement 'CrystalClear-SM Expert 2.1 b32'
_computing_data_collection 'CrystalClear-SM Expert 2.1 b32 (Rigaku, 2014)'
_computing_data_reduction 'CrystalClear-SM Expert 2.1 b32'
_computing_molecular_graphics 'CrystalStructure 4.1'
_computing_publication_material 'CrystalStructure 4.1 (Rigaku, 2014)'
_computing_structure_refinement 'SHELXL2013 (Sheldrick, 2008)'
_computing_structure_solution 'SIR2011 (Burla, et al., 2012)'
_diffrn_ambient_temperature 173
_diffrn_detector_area_resol_mean 11.628
_diffrn_measured_fraction_theta_full 0.999
_diffrn_measured_fraction_theta_max 0.998
_diffrn_measurement_device_type 'Rigaku XtaLAB P200'
_diffrn_measurement_method \w
_diffrn_radiation_type 'Mo K\a'
_diffrn_radiation_wavelength 0.71075
_diffrn_reflns_av_R_equivalents 0.0449
_diffrn_reflns_Laue_measured_fraction_full 0.999
_diffrn_reflns_Laue_measured_fraction_max 0.998
_diffrn_reflns_limit_h_max 10
_diffrn_reflns_limit_h_min -10
_diffrn_reflns_limit_k_max 31
_diffrn_reflns_limit_k_min -32
_diffrn_reflns_limit_l_max 9
_diffrn_reflns_limit_l_min -9
_diffrn_reflns_number 21560
_diffrn_reflns_point_group_measured_fraction_full 0.999
_diffrn_reflns_point_group_measured_fraction_max 0.998
_diffrn_reflns_theta_full 25.242
_diffrn_reflns_theta_max 25.376
_diffrn_reflns_theta_min 1.520
_diffrn_standards_number 0
_exptl_absorpt_coefficient_mu 0.105
_exptl_absorpt_correction_T_max 0.988
_exptl_absorpt_correction_T_min 0.810
_exptl_absorpt_correction_type multi-scan
_exptl_absorpt_process_details 'REQAB (Rigaku, 1998)'
_exptl_crystal_colour colorless
_exptl_crystal_density_diffrn 1.380
_exptl_crystal_density_method 'not measured'
_exptl_crystal_description prism
_exptl_crystal_F_000 784.00
_exptl_crystal_size_max 0.240
_exptl_crystal_size_mid 0.150
_exptl_crystal_size_min 0.120
_refine_diff_density_max 0.20
_refine_diff_density_min -0.19
_refine_ls_extinction_method none
_refine_ls_goodness_of_fit_ref 1.113
_refine_ls_hydrogen_treatment constr
_refine_ls_number_parameters 248
_refine_ls_number_reflns 3286
_refine_ls_number_restraints 0
_refine_ls_R_factor_all 0.0402
_refine_ls_R_factor_gt 0.0349
_refine_ls_shift/su_max 0.000
_refine_ls_structure_factor_coef Fsqd
_refine_ls_weighting_details 'w = 1/[\s^2^(Fo^2^)+(0.0595P)^2^+0.0976P] where P=(Fo^2^+2Fc^2^)/3'
_refine_ls_weighting_scheme calc
_refine_ls_wR_factor_gt 0.0999
_refine_ls_wR_factor_ref 0.1022
_reflns_number_gt 2783
_reflns_number_total 3286
_reflns_threshold_expression F^2^>2.0\s(F^2^)
_cod_data_source_file ja6b04144_si_002.cif
_cod_data_source_block 5
_cod_depositor_comments 'Adding full bibliography for 4125128--4125129.cif.'
_cod_database_code 4125129

loop_
_space_group_symop_id
_space_group_symop_operation_xyz
1 +X,+Y,+Z
2 -X,1/2+Y,1/2-Z
3 -X,-Y,-Z
4 +X,-1/2-Y,-1/2+Z

loop_
_atom_site_label
_atom_site_type_symbol
_atom_site_fract_x
_atom_site_fract_y
_atom_site_fract_z
_atom_site_U_iso_or_equiv
_atom_site_adp_type
_atom_site_occupancy
_atom_site_site_symmetry_order
_atom_site_calc_flag
_atom_site_refinement_flags_posn
_atom_site_refinement_flags_adp
O3 O 0.89942(10) 0.54496(3) 0.60303(12) 0.0384(2) Uani 1 1 d . .
O3' O 0.15219(11) 0.59665(3) 1.16291(12) 0.0415(3) Uani 1 1 d . .
O4 O 0.69228(11) 0.52800(4) 0.34174(11) 0.0393(2) Uani 1 1 d . .
O7 O 0.38876(10) 0.61500(3) 0.96818(12) 0.0368(2) Uani 1 1 d . .
O7' O 0.06563(13) 0.81998(4) 1.10786(14) 0.0494(3) Uani 1 1 d . .
O9 O 0.56143(11) 0.77502(3) 0.85407(14) 0.0450(3) Uani 1 1 d . .
O10 O 0.73288(12) 0.71924(4) 0.97613(18) 0.0622(3) Uani 1 1 d . .
C1 C 0.56040(14) 0.60878(4) 0.74906(16) 0.0313(3) Uani 1 1 d . .
C1' C 0.13274(14) 0.73410(5) 1.10170(16) 0.0324(3) Uani 1 1 d . .
C2 C 0.71365(15) 0.59099(4) 0.75094(16) 0.0314(3) Uani 1 1 d . .
H2 H 0.7905 0.5976 0.8473 0.038 Uiso 1 1 calc R U
C2' C 0.09423(15) 0.68635(5) 1.15549(16) 0.0342(3) Uani 1 1 d . .
H2A H 0.0094 0.6826 1.2201 0.041 Uiso 1 1 calc R U
C3 C 0.75390(14) 0.56389(4) 0.61341(16) 0.0311(3) Uani 1 1 d . .
C3' C 0.17682(15) 0.64462(5) 1.11662(16) 0.0328(3) Uani 1 1 d . .
C4 C 0.64011(15) 0.55425(5) 0.47127(16) 0.0318(3) Uani 1 1 d . .
C4' C 0.29972(14) 0.65252(5) 1.02018(16) 0.0311(3) Uani 1 1 d . .
C5 C 0.48829(15) 0.57171(5) 0.46999(17) 0.0346(3) Uani 1 1 d . .
H5 H 0.4109 0.5649 0.3744 0.041 Uiso 1 1 calc R U
C5' C 0.33853(14) 0.69937(5) 0.96700(15) 0.0287(3) Uani 1 1 d . .
C6 C 0.44922(15) 0.59910(5) 0.60825(17) 0.0350(3) Uani 1 1 d . .
H6 H 0.3453 0.6113 0.6061 0.042 Uiso 1 1 calc R U
C6' C 0.25601(14) 0.74100(5) 1.00652(16) 0.0307(3) Uani 1 1 d . .
H6A H 0.2825 0.7733 0.9699 0.037 Uiso 1 1 calc R U
C7 C 0.52138(15) 0.63843(5) 0.89928(17) 0.0326(3) Uani 1 1 d . .
H7 H 0.6144 0.6382 0.9909 0.039 Uiso 1 1 calc R U
C7' C 0.04280(16) 0.77731(5) 1.14887(17) 0.0383(3) Uani 1 1 d . .
H7A H -0.0390 0.7714 1.2162 0.046 Uiso 1 1 calc R U
C8 C 0.47180(14) 0.69296(5) 0.86136(16) 0.0311(3) Uani 1 1 d . .
H8 H 0.4299 0.6963 0.7366 0.037 Uiso 1 1 calc R U
C8' C 0.0353(2) 0.58843(6) 1.2729(2) 0.0524(4) Uani 1 1 d . .
H8A H -0.0686 0.5957 1.2099 0.063 Uiso 1 1 calc R U
H8B H 0.0553 0.6104 1.3735 0.063 Uiso 1 1 calc R U
H8C H 0.0390 0.5535 1.3108 0.063 Uiso 1 1 calc R U
C9 C 0.60475(15) 0.72937(5) 0.90543(17) 0.0340(3) Uani 1 1 d . .
C10 C 0.67775(18) 0.81381(5) 0.8896(2) 0.0495(4) Uani 1 1 d . .
H10A H 0.7695 0.8057 0.8335 0.059 Uiso 1 1 calc R U
H10B H 0.7094 0.8164 1.0141 0.059 Uiso 1 1 calc R U
H10C H 0.6334 0.8457 0.8454 0.059 Uiso 1 1 calc R U
C11 C 0.58186(18) 0.51754(5) 0.19359(17) 0.0425(3) Uani 1 1 d . .
H11A H 0.5430 0.5490 0.1397 0.051 Uiso 1 1 calc R U
H11B H 0.4939 0.4985 0.2277 0.051 Uiso 1 1 calc R U
H11C H 0.6328 0.4980 0.1115 0.051 Uiso 1 1 calc R U
C12 C 1.02100(16) 0.55599(6) 0.7401(2) 0.0435(3) Uani 1 1 d . .
H12A H 0.9947 0.5415 0.8472 0.052 Uiso 1 1 calc R U
H12B H 1.0319 0.5923 0.7530 0.052 Uiso 1 1 calc R U
H12C H 1.1200 0.5418 0.7144 0.052 Uiso 1 1 calc R U

loop_
_atom_site_aniso_label
_atom_site_aniso_U_11
_atom_site_aniso_U_22
_atom_site_aniso_U_33
_atom_site_aniso_U_23
_atom_site_aniso_U_13
_atom_site_aniso_U_12
O3 0.0300(5) 0.0436(6) 0.0425(5) -0.0060(4) 0.0075(4) 0.0076(4)
O3' 0.0477(6) 0.0335(5) 0.0472(6) 0.0008(4) 0.0207(5) -0.0048(4)
O4 0.0394(5) 0.0425(5) 0.0365(5) -0.0091(4) 0.0073(4) 0.0039(4)
O7 0.0408(5) 0.0280(5) 0.0454(5) 0.0024(4) 0.0191(4) 0.0039(4)
O7' 0.0564(7) 0.0382(6) 0.0555(6) 0.0019(5) 0.0137(5) 0.0135(5)
O9 0.0378(5) 0.0284(5) 0.0686(7) 0.0035(4) 0.0064(5) -0.0029(4)
O10 0.0348(6) 0.0459(7) 0.1014(9) 0.0098(6) -0.0065(6) -0.0030(5)
C1 0.0318(6) 0.0265(6) 0.0370(7) 0.0013(5) 0.0096(5) 0.0023(5)
C1' 0.0290(6) 0.0361(7) 0.0315(6) -0.0033(5) 0.0024(5) 0.0033(5)
C2 0.0310(6) 0.0281(6) 0.0351(7) 0.0000(5) 0.0049(5) 0.0008(5)
C2' 0.0295(6) 0.0402(8) 0.0343(7) -0.0030(6) 0.0090(5) -0.0005(5)
C3 0.0281(6) 0.0276(6) 0.0390(7) 0.0016(5) 0.0098(5) 0.0017(5)
C3' 0.0337(7) 0.0321(7) 0.0330(7) -0.0008(5) 0.0060(5) -0.0027(5)
C4 0.0351(7) 0.0267(6) 0.0351(7) -0.0017(5) 0.0106(5) -0.0003(5)
C4' 0.0318(6) 0.0304(7) 0.0314(6) -0.0019(5) 0.0054(5) 0.0031(5)
C5 0.0314(7) 0.0344(7) 0.0374(7) -0.0007(5) 0.0029(5) -0.0012(5)
C5' 0.0269(6) 0.0293(6) 0.0296(6) -0.0006(5) 0.0028(5) 0.0003(5)
C6 0.0288(6) 0.0332(7) 0.0438(8) 0.0004(6) 0.0081(6) 0.0038(5)
C6' 0.0298(6) 0.0302(7) 0.0313(6) -0.0006(5) 0.0011(5) 0.0022(5)
C7 0.0311(6) 0.0313(7) 0.0365(7) 0.0019(5) 0.0088(5) 0.0032(5)
C7' 0.0345(7) 0.0424(8) 0.0379(7) -0.0030(6) 0.0043(6) 0.0077(6)
C8 0.0311(6) 0.0295(7) 0.0333(6) 0.0003(5) 0.0074(5) 0.0006(5)
C8' 0.0604(10) 0.0444(9) 0.0589(10) 0.0009(7) 0.0315(8) -0.0117(7)
C9 0.0309(7) 0.0337(7) 0.0392(7) 0.0000(5) 0.0116(6) 0.0023(5)
C10 0.0455(8) 0.0350(8) 0.0705(11) -0.0054(7) 0.0173(8) -0.0090(6)
C11 0.0519(9) 0.0396(8) 0.0350(7) -0.0044(6) 0.0026(6) 0.0037(6)
C12 0.0303(7) 0.0477(8) 0.0516(8) -0.0047(7) 0.0019(6) 0.0071(6)

loop_
_atom_type_symbol
_atom_type_description
_atom_type_scat_dispersion_real
_atom_type_scat_dispersion_imag
_atom_type_scat_source
C C 0.0033 0.0016
;
International Tables for Crystallography
(Vol. C, Tables 4.2.6.8 and 6.1.1.4)
;
H H 0.0000 0.0000
;
International Tables for Crystallography
(Vol. C, Table 6.1.1.4)
;
O O 0.0106 0.0060
;
International Tables for Crystallography
(Vol. C, Tables 4.2.6.8 and 6.1.1.4)
;

loop_
_geom_angle_atom_site_label_1
_geom_angle_atom_site_label_2
_geom_angle_atom_site_label_3
_geom_angle
C3 O3 C12 117.58(10)
C3' O3' C8' 117.08(11)
C4 O4 C11 117.33(10)
C4' O7 C7 107.05(9)
C9 O9 C10 116.54(11)
C6 C1 C2 119.46(12)
C6 C1 C7 121.53(11)
C2 C1 C7 119.01(12)
C6' C1' C2' 120.82(12)
C6' C1' C7' 119.89(12)
C2' C1' C7' 119.28(12)
C3 C2 C1 120.44(12)
C3 C2 H2 119.8
C1 C2 H2 119.8
C3' C2' C1' 121.47(12)
C3' C2' H2A 119.3
C1' C2' H2A 119.3
O3 C3 C2 124.89(12)
O3 C3 C4 115.49(11)
C2 C3 C4 119.62(11)
O3' C3' C2' 127.00(12)
O3' C3' C4' 116.40(11)
C2' C3' C4' 116.59(12)
O4 C4 C5 125.16(12)
O4 C4 C3 114.99(11)
C5 C4 C3 119.84(11)
O7 C4' C5' 114.33(11)
O7 C4' C3' 123.35(11)
C5' C4' C3' 122.31(12)
C4 C5 C6 120.11(12)
C4 C5 H5 119.9
C6 C5 H5 119.9
C4' C5' C6' 120.93(12)
C4' C5' C8 107.22(10)
C6' C5' C8 131.80(12)
C1 C6 C5 120.52(12)
C1 C6 H6 119.7
C5 C6 H6 119.7
C5' C6' C1' 117.87(12)
C5' C6' H6A 121.1
C1' C6' H6A 121.1
O7 C7 C1 109.45(10)
O7 C7 C8 105.52(9)
C1 C7 C8 115.94(11)
O7 C7 H7 108.6
C1 C7 H7 108.6
C8 C7 H7 108.6
O7' C7' C1' 124.52(13)
O7' C7' H7A 117.7
C1' C7' H7A 117.7
C9 C8 C5' 114.17(10)
C9 C8 C7 112.83(10)
C5' C8 C7 102.26(10)
C9 C8 H8 109.1
C5' C8 H8 109.1
C7 C8 H8 109.1
O3' C8' H8A 109.5
O3' C8' H8B 109.5
H8A C8' H8B 109.5
O3' C8' H8C 109.5
H8A C8' H8C 109.5
H8B C8' H8C 109.5
O10 C9 O9 123.62(12)
O10 C9 C8 125.63(12)
O9 C9 C8 110.75(11)
O9 C10 H10A 109.5
O9 C10 H10B 109.5
H10A C10 H10B 109.5
O9 C10 H10C 109.5
H10A C10 H10C 109.5
H10B C10 H10C 109.5
O4 C11 H11A 109.5
O4 C11 H11B 109.5
H11A C11 H11B 109.5
O4 C11 H11C 109.5
H11A C11 H11C 109.5
H11B C11 H11C 109.5
O3 C12 H12A 109.5
O3 C12 H12B 109.5
H12A C12 H12B 109.5
O3 C12 H12C 109.5
H12A C12 H12C 109.5
H12B C12 H12C 109.5

loop_
_geom_bond_atom_site_label_1
_geom_bond_atom_site_label_2
_geom_bond_distance
O3 C3 1.3642(15)
O3 C12 1.4249(17)
O3' C3' 1.3598(16)
O3' C8' 1.4305(17)
O4 C4 1.3620(15)
O4 C11 1.4247(16)
O7 C4' 1.3604(15)
O7 C7 1.4695(15)
O7' C7' 1.2109(17)
O9 C9 1.3249(16)
O9 C10 1.4433(17)
O10 C9 1.1958(16)
C1 C6 1.3833(19)
C1 C2 1.4009(17)
C1 C7 1.4974(17)
C1' C6' 1.3914(18)
C1' C2' 1.4011(19)
C1' C7' 1.4680(18)
C2 C3 1.3839(18)
C2 H2 0.9500
C2' C3' 1.3811(19)
C2' H2A 0.9500
C3 C4 1.4036(18)
C3' C4' 1.3990(18)
C4 C5 1.3869(18)
C4' C5' 1.3780(18)
C5 C6 1.3888(19)
C5 H5 0.9500
C5' C6' 1.3802(18)
C5' C8 1.5148(17)
C6 H6 0.9500
C6' H6A 0.9500
C7 C8 1.5395(17)
C7 H7 1.0000
C7' H7A 0.9500
C8 C9 1.5072(18)
C8 H8 1.0000
C8' H8A 0.9800
C8' H8B 0.9800
C8' H8C 0.9800
C10 H10A 0.9800
C10 H10B 0.9800
C10 H10C 0.9800
C11 H11A 0.9800
C11 H11B 0.9800
C11 H11C 0.9800
C12 H12A 0.9800
C12 H12B 0.9800
C12 H12C 0.9800

loop_
_geom_torsion_atom_site_label_1
_geom_torsion_atom_site_label_2
_geom_torsion_atom_site_label_3
_geom_torsion_atom_site_label_4
_geom_torsion
C6 C1 C2 C3 -0.10(18)
C7 C1 C2 C3 -179.38(11)
C6' C1' C2' C3' 0.13(19)
C7' C1' C2' C3' -179.01(12)
C12 O3 C3 C2 -3.27(18)
C12 O3 C3 C4 176.77(11)
C1 C2 C3 O3 -179.92(11)
C1 C2 C3 C4 0.04(18)
C8' O3' C3' C2' -4.39(19)
C8' O3' C3' C4' 175.17(12)
C1' C2' C3' O3' 179.16(12)
C1' C2' C3' C4' -0.40(19)
C11 O4 C4 C5 -0.23(19)
C11 O4 C4 C3 -179.46(11)
O3 C3 C4 O4 -1.06(16)
C2 C3 C4 O4 178.98(11)
O3 C3 C4 C5 179.66(11)
C2 C3 C4 C5 -0.30(18)
C7 O7 C4' C5' 11.35(14)
C7 O7 C4' C3' -169.85(12)
O3' C3' C4' O7 2.20(18)
C2' C3' C4' O7 -178.20(11)
O3' C3' C4' C5' -179.10(11)
C2' C3' C4' C5' 0.51(19)
O4 C4 C5 C6 -178.58(12)
C3 C4 C5 C6 0.62(19)
O7 C4' C5' C6' 178.47(10)
C3' C4' C5' C6' -0.35(19)
O7 C4' C5' C8 0.89(14)
C3' C4' C5' C8 -177.93(11)
C2 C1 C6 C5 0.42(19)
C7 C1 C6 C5 179.68(12)
C4 C5 C6 C1 -0.7(2)
C4' C5' C6' C1' 0.05(18)
C8 C5' C6' C1' 176.95(12)
C2' C1' C6' C5' 0.05(18)
C7' C1' C6' C5' 179.19(11)
C4' O7 C7 C1 -143.76(10)
C4' O7 C7 C8 -18.35(13)
C6 C1 C7 O7 56.18(15)
C2 C1 C7 O7 -124.55(12)
C6 C1 C7 C8 -62.98(16)
C2 C1 C7 C8 116.29(13)
C6' C1' C7' O7' 1.5(2)
C2' C1' C7' O7' -179.37(13)
C4' C5' C8 C9 -134.11(11)
C6' C5' C8 C9 48.67(18)
C4' C5' C8 C7 -11.91(13)
C6' C5' C8 C7 170.87(13)
O7 C7 C8 C9 141.18(10)
C1 C7 C8 C9 -97.53(13)
O7 C7 C8 C5' 18.07(12)
C1 C7 C8 C5' 139.36(11)
C10 O9 C9 O10 -0.8(2)
C10 O9 C9 C8 179.53(11)
C5' C8 C9 O10 109.95(16)
C7 C8 C9 O10 -6.3(2)
C5' C8 C9 O9 -70.43(14)
C7 C8 C9 O9 173.36(10)
